data_7061833
loop_
_publ_author_name
'Katsyuba, Sergey A.'
'Mustakimova, Liliya V.'
'Gerasimova, Tatiana P.'
'Burganov, Timur I.'
'Sirazieva, Aisylu R.'
'Voronina, Julia K.'
'Shamsutdinova, Leisan R.'
'Rizvanov, Il&#x2019;dar Kh.'
'Mamedov, Vakhid A.'

_publ_section_title
;
 Synthesis and computationally assisted spectroscopic study of tautomerism
 in 3-(phenyl(2-arylhydrazineylidene)methyl)quinoxalin-2(1H)-ones
;
_journal_issue 37
_journal_name_full 'New Journal of Chemistry'
_journal_page_first 17889
_journal_page_last 17902
_journal_paper_doi 10.1039/D2NJ03499A
_journal_volume 46
_journal_year 2022
_chemical_formula_moiety '2(C21 H15 N5 O3), 3(C2 H6 O S)'
_chemical_formula_sum 'C48 H48 N10 O9 S3'
_chemical_formula_weight 1005.14
_space_group_crystal_system triclinic
_space_group_IT_number 2
_space_group_name_Hall '-P 1'
_space_group_name_H-M_alt 'P -1'
_atom_sites_solution_hydrogens mixed
_audit_creation_date 2022-04-29
_audit_creation_method
;
Olex2 1.3
(compiled 2020.11.12 svn.r5f609507 for OlexSys, GUI svn.r6408)
;
_audit_update_record
;
2022-04-29 deposited with the CCDC.	2022-08-24 downloaded from the CCDC.
;
_cell_angle_alpha 62.387(7)
_cell_angle_beta 72.388(9)
_cell_angle_gamma 73.176(8)
_cell_formula_units_Z 1
_cell_length_a 8.847(3)
_cell_length_b 12.275(4)
_cell_length_c 13.189(4)
_cell_measurement_reflns_used 1431
_cell_measurement_temperature 296(2)
_cell_measurement_theta_max 26.25
_cell_measurement_theta_min 3.61
_cell_volume 1190.6(7)
_computing_cell_refinement 'SAINT V8.35A (?, 2016)'
_computing_data_reduction 'SAINT V8.35A (?, 2016)'
_computing_molecular_graphics 'Olex2 1.3 (Dolomanov et al., 2009)'
_computing_publication_material 'Olex2 1.3 (Dolomanov et al., 2009)'
_computing_structure_refinement 'SHELXL 2018/3 (Sheldrick, 2015)'
_computing_structure_solution 'SHELXT 2014/4 (Sheldrick, 2014)'
_diffrn_ambient_temperature 296.15
_diffrn_measured_fraction_theta_full 0.980
_diffrn_measured_fraction_theta_max 0.978
_diffrn_measurement_device_type 'Bruker APEX-II CCD'
_diffrn_measurement_method '\f and \w scans'
_diffrn_radiation_type MoK\a
_diffrn_radiation_wavelength 0.71073
_diffrn_reflns_av_R_equivalents 0.0506
_diffrn_reflns_av_unetI/netI 0.0769
_diffrn_reflns_Laue_measured_fraction_full 0.980
_diffrn_reflns_Laue_measured_fraction_max 0.978
_diffrn_reflns_limit_h_max 10
_diffrn_reflns_limit_h_min -10
_diffrn_reflns_limit_k_max 15
_diffrn_reflns_limit_k_min -15
_diffrn_reflns_limit_l_max 13
_diffrn_reflns_limit_l_min -16
_diffrn_reflns_number 9156
_diffrn_reflns_point_group_measured_fraction_full 0.980
_diffrn_reflns_point_group_measured_fraction_max 0.978
_diffrn_reflns_theta_full 25.242
_diffrn_reflns_theta_max 25.998
_diffrn_reflns_theta_min 2.730
_diffrn_source_current 30.0
_diffrn_source_power 1.5
_diffrn_source_voltage 50.0
_diffrn_standards_number 0
_exptl_absorpt_coefficient_mu 0.224
_exptl_absorpt_correction_T_max 0.7461
_exptl_absorpt_correction_T_min 0.6334
_exptl_absorpt_correction_type multi-scan
_exptl_absorpt_process_details
;
SADABS-2014/5 (Bruker,2014/5) was used for absorption correction.
wR2(int) was 0.0627 before and 0.0518 after correction.
The Ratio of minimum to maximum transmission is 0.8489.
The \l/2 correction factor is 0.00150.
;
_exptl_crystal_colour colorless
_exptl_crystal_density_diffrn 1.402
_exptl_crystal_description prizm
_exptl_crystal_F_000 526
_exptl_crystal_size_max 0.11
_exptl_crystal_size_mid 0.09
_exptl_crystal_size_min 0.03
_refine_diff_density_max 0.566
_refine_diff_density_min -0.660
_refine_diff_density_rms 0.080
_refine_ls_extinction_method none
_refine_ls_goodness_of_fit_ref 1.044
_refine_ls_hydrogen_treatment mixed
_refine_ls_matrix_type full
_refine_ls_number_parameters 335
_refine_ls_number_reflns 4567
_refine_ls_number_restraints 7
_refine_ls_restrained_S_all 1.052
_refine_ls_R_factor_all 0.0903
_refine_ls_R_factor_gt 0.0629
_refine_ls_shift/su_max 0.000
_refine_ls_shift/su_mean 0.000
_refine_ls_structure_factor_coef Fsqd
_refine_ls_weighting_details 'w=1/[\s^2^(Fo^2^)+(0.0785P)^2^+0.8220P] where P=(Fo^2^+2Fc^2^)/3'
_refine_ls_weighting_scheme calc
_refine_ls_wR_factor_gt 0.1528
_refine_ls_wR_factor_ref 0.1740
_reflns_Friedel_coverage 0.000
_reflns_number_gt 3267
_reflns_number_total 4567
_reflns_threshold_expression 'I > 2\s(I)'
_cod_data_source_file d2nj03499a2.cif
_cod_data_source_block a_a
_cod_depositor_comments 'Adding full bibliography for 7061833.cif.'
_cod_original_cell_volume 1190.7(7)
_cod_database_code 7061833
_shelx_shelxl_version_number 2018/3
_shelx_space_group_comment
;
The symmetry employed for this shelxl refinement is uniquely defined
by the following loop, which should always be used as a source of
symmetry information in preference to the above space-group names.
They are only intended as comments.
;
_shelx_estimated_absorpt_t_max 0.993
_shelx_estimated_absorpt_t_min 0.976
_olex2_refinement_description
;
1. Fixed Uiso
 At 1.2 times of:
  All C(H) groups
 At 1.5 times of:
  All C(H,H,H) groups
2. Restrained distances
 S2S_$1-C3S
 1.55 with sigma of 0.02
3. Uiso/Uaniso restraints and constraints
Uanis(C3S) \\sim Ueq: with sigma of 0.01 and sigma for terminal atoms of 0.02
4. Others
 Fixed Sof: S2S(0.5) O2S(0.5)
5.a Riding coordinates:
 C3S(H3SA,H3SB,H3SC)
5.b Aromatic/amide H refined with riding coordinates:
 C5(H5), C6(H6), C7(H7), C8(H8), C35(H35), C36(H36), C38(H38), C39(H39),
 C42(H42), C43(H43), C44(H44), C45(H45), C46(H46)
5.c Idealised Me refined as rotating group:
 C1S(H1SA,H1SB,H1SC), C2S(H2SA,H2SB,H2SC)
;
_olex2_submission_special_instructions 'No special instructions were received'

loop_
_space_group_symop_operation_xyz
'x, y, z'
'-x, -y, -z'

loop_
_atom_site_label
_atom_site_type_symbol
_atom_site_fract_x
_atom_site_fract_y
_atom_site_fract_z
_atom_site_U_iso_or_equiv
_atom_site_adp_type
_atom_site_occupancy
_atom_site_site_symmetry_order
_atom_site_calc_flag
_atom_site_refinement_flags_posn
_atom_site_refinement_flags_adp
_atom_site_refinement_flags_occupancy
_atom_site_disorder_assembly
_atom_site_disorder_group
O2 O 0.7378(3) 0.6379(2) 0.8987(2) 0.0286(6) Uani 1 1 d . . . . .
O39 O 0.4882(3) 0.6434(3) 0.2475(2) 0.0399(7) Uani 1 1 d . . . . .
O40 O 0.6046(3) 0.8035(3) 0.1351(2) 0.0368(6) Uani 1 1 d . . . . .
N1 N 0.4899(3) 0.6349(3) 1.0171(2) 0.0180(6) Uani 1 1 d . . . . .
H1 H 0.525(4) 0.573(4) 1.064(3) 0.026(10) Uiso 1 1 d . . . . .
N4 N 0.3749(3) 0.8600(2) 0.8479(2) 0.0183(6) Uani 1 1 d . . . . .
N32 N 0.6420(3) 0.8587(2) 0.6245(2) 0.0198(6) Uani 1 1 d . . . . .
N33 N 0.5563(4) 0.7789(3) 0.6305(3) 0.0236(6) Uani 1 1 d . . . . .
H33 H 0.502(4) 0.739(3) 0.692(3) 0.015(9) Uiso 1 1 d . . . . .
N38 N 0.5468(3) 0.7304(3) 0.2326(3) 0.0258(7) Uani 1 1 d . . . . .
C2 C 0.5948(4) 0.6862(3) 0.9177(3) 0.0174(7) Uani 1 1 d . . . . .
C3 C 0.5242(4) 0.8065(3) 0.8317(3) 0.0161(6) Uani 1 1 d . . . . .
C4A C 0.2737(4) 0.8025(3) 0.9519(3) 0.0179(7) Uani 1 1 d . . . . .
C5 C 0.1119(4) 0.8576(3) 0.9706(3) 0.0244(7) Uani 1 1 d . . . . .
H5 H 0.074124 0.933255 0.913502 0.029 Uiso 1 1 calc R U . . .
C6 C 0.0079(4) 0.8014(3) 1.0724(3) 0.0281(8) Uani 1 1 d . . . . .
H6 H -0.100117 0.838006 1.083718 0.034 Uiso 1 1 calc R U . . .
C7 C 0.0657(4) 0.6886(3) 1.1589(3) 0.0283(8) Uani 1 1 d . . . . .
H7 H -0.004433 0.651543 1.228384 0.034 Uiso 1 1 calc R U . . .
C8 C 0.2243(4) 0.6314(3) 1.1431(3) 0.0234(7) Uani 1 1 d . . . . .
H8 H 0.260751 0.555825 1.200842 0.028 Uiso 1 1 calc R U . . .
C8A C 0.3300(4) 0.6881(3) 1.0392(3) 0.0177(6) Uani 1 1 d . . . . .
C31 C 0.6310(3) 0.8708(3) 0.7185(3) 0.0168(6) Uani 1 1 d . . . . .
C34 C 0.5551(4) 0.7715(3) 0.5306(3) 0.0197(7) Uani 1 1 d . . . . .
C35 C 0.6261(4) 0.8507(3) 0.4196(3) 0.0219(7) Uani 1 1 d . . . . .
H35 H 0.675247 0.912576 0.411476 0.026 Uiso 1 1 calc R U . . .
C36 C 0.6230(4) 0.8369(3) 0.3227(3) 0.0228(7) Uani 1 1 d . . . . .
H36 H 0.671626 0.888594 0.249106 0.027 Uiso 1 1 calc R U . . .
C37 C 0.5482(4) 0.7466(3) 0.3343(3) 0.0210(7) Uani 1 1 d . . . . .
C38 C 0.4749(4) 0.6686(3) 0.4431(3) 0.0236(7) Uani 1 1 d . . . . .
H38 H 0.423468 0.608561 0.450082 0.028 Uiso 1 1 calc R U . . .
C39 C 0.4791(4) 0.6807(3) 0.5406(3) 0.0219(7) Uani 1 1 d . . . . .
H39 H 0.430939 0.628000 0.613907 0.026 Uiso 1 1 calc R U . . .
C41 C 0.7229(3) 0.9569(3) 0.7137(3) 0.0175(7) Uani 1 1 d . . . . .
C42 C 0.8205(4) 1.0228(3) 0.6100(3) 0.0236(7) Uani 1 1 d . . . . .
H42 H 0.827842 1.012885 0.542763 0.028 Uiso 1 1 calc R U . . .
C43 C 0.9067(4) 1.1029(3) 0.6059(3) 0.0304(8) Uani 1 1 d . . . . .
H43 H 0.972903 1.145683 0.536454 0.036 Uiso 1 1 calc R U . . .
C44 C 0.8945(4) 1.1195(3) 0.7053(3) 0.0288(8) Uani 1 1 d . . . . .
H44 H 0.952120 1.173604 0.702527 0.035 Uiso 1 1 calc R U . . .
C45 C 0.7969(4) 1.0557(3) 0.8082(3) 0.0264(8) Uani 1 1 d . . . . .
H45 H 0.788279 1.067388 0.874712 0.032 Uiso 1 1 calc R U . . .
C46 C 0.7114(4) 0.9742(3) 0.8133(3) 0.0211(7) Uani 1 1 d . . . . .
H46 H 0.646395 0.931028 0.883210 0.025 Uiso 1 1 calc R U . . .
S1S S 0.18067(9) 0.61939(7) 0.86676(7) 0.0193(2) Uani 1 1 d . . . . .
O1S O 0.3629(2) 0.60415(19) 0.82806(19) 0.0200(5) Uani 1 1 d . . . . .
C1S C 0.1241(4) 0.5056(3) 0.8450(3) 0.0280(8) Uani 1 1 d . . . . .
H1SA H 0.164060 0.423678 0.898518 0.042 Uiso 1 1 calc R U . . .
H1SB H 0.168731 0.513702 0.766383 0.042 Uiso 1 1 calc R U . . .
H1SC H 0.008723 0.517867 0.858498 0.042 Uiso 1 1 calc R U . . .
C2S C 0.1012(4) 0.7537(3) 0.7516(3) 0.0323(8) Uani 1 1 d . . . . .
H2SA H 0.142421 0.743258 0.679866 0.048 Uiso 1 1 calc R U . . .
H2SB H 0.132621 0.826275 0.743783 0.048 Uiso 1 1 calc R U . . .
H2SC H -0.014191 0.764033 0.769130 0.048 Uiso 1 1 calc R U . . .
S2S S 0.9133(9) 0.4713(7) 0.5183(6) 0.179(3) Uani 0.5 1 d . . P . .
O2S O 0.8361(8) 0.5373(8) 0.4262(7) 0.085(3) Uani 0.5 1 d . . P A .
C3S C 0.9314(11) 0.5924(7) 0.5395(8) 0.140(3) Uani 1 1 d D U . A 1
H3SA H 1.007335 0.564332 0.589173 0.211 Uiso 1 1 d R U . A 1
H3SB H 0.967825 0.657222 0.465983 0.211 Uiso 1 1 d R U . A 1
H3SC H 0.828125 0.624282 0.576053 0.211 Uiso 1 1 d R U . A 1

loop_
_atom_site_aniso_label
_atom_site_aniso_U_11
_atom_site_aniso_U_22
_atom_site_aniso_U_33
_atom_site_aniso_U_23
_atom_site_aniso_U_13
_atom_site_aniso_U_12
O2 0.0171(12) 0.0291(13) 0.0271(14) -0.0063(11) -0.0034(10) 0.0031(10)
O39 0.0543(18) 0.0455(16) 0.0363(16) -0.0247(14) -0.0110(13) -0.0165(14)
O40 0.0381(15) 0.0530(17) 0.0222(15) -0.0177(13) -0.0040(12) -0.0105(13)
N1 0.0215(14) 0.0176(14) 0.0132(14) -0.0034(12) -0.0066(12) -0.0029(11)
N4 0.0168(13) 0.0197(13) 0.0190(14) -0.0081(11) -0.0027(11) -0.0045(10)
N32 0.0233(14) 0.0212(14) 0.0175(15) -0.0077(11) -0.0033(11) -0.0090(11)
N33 0.0293(16) 0.0277(16) 0.0171(16) -0.0093(13) 0.0038(13) -0.0182(13)
N38 0.0237(15) 0.0333(16) 0.0227(17) -0.0168(14) -0.0055(13) 0.0016(13)
C2 0.0196(16) 0.0177(15) 0.0161(16) -0.0091(13) -0.0032(13) -0.0017(12)
C3 0.0179(15) 0.0178(15) 0.0154(16) -0.0094(13) -0.0033(12) -0.0027(12)
C4A 0.0183(15) 0.0175(15) 0.0217(17) -0.0109(13) -0.0035(13) -0.0040(12)
C5 0.0225(17) 0.0244(17) 0.030(2) -0.0144(15) -0.0052(15) -0.0030(13)
C6 0.0164(16) 0.038(2) 0.039(2) -0.0263(18) 0.0017(15) -0.0074(14)
C7 0.0271(18) 0.042(2) 0.0249(19) -0.0206(17) 0.0072(15) -0.0204(16)
C8 0.0298(18) 0.0249(17) 0.0178(18) -0.0091(14) -0.0014(14) -0.0109(14)
C8A 0.0176(15) 0.0212(16) 0.0184(17) -0.0103(13) -0.0030(13) -0.0064(12)
C31 0.0158(15) 0.0155(15) 0.0161(16) -0.0058(13) -0.0040(12) 0.0012(12)
C34 0.0217(16) 0.0214(16) 0.0196(17) -0.0115(14) -0.0043(13) -0.0033(13)
C35 0.0271(17) 0.0205(16) 0.0168(17) -0.0061(13) -0.0011(14) -0.0086(13)
C36 0.0254(17) 0.0224(17) 0.0169(17) -0.0065(14) -0.0029(14) -0.0033(13)
C37 0.0225(16) 0.0227(17) 0.0211(18) -0.0135(14) -0.0075(14) 0.0027(13)
C38 0.0297(18) 0.0199(16) 0.0255(19) -0.0109(14) -0.0074(15) -0.0054(13)
C39 0.0267(17) 0.0200(16) 0.0190(18) -0.0073(14) -0.0030(14) -0.0070(13)
C41 0.0163(15) 0.0173(15) 0.0204(17) -0.0091(13) -0.0066(13) 0.0004(12)
C42 0.0289(18) 0.0252(17) 0.0202(18) -0.0120(14) -0.0037(14) -0.0063(14)
C43 0.0329(19) 0.0311(19) 0.029(2) -0.0105(16) -0.0001(16) -0.0177(16)
C44 0.0302(19) 0.0285(19) 0.034(2) -0.0125(16) -0.0085(16) -0.0117(15)
C45 0.0274(18) 0.0289(18) 0.033(2) -0.0182(16) -0.0135(16) -0.0019(14)
C46 0.0183(16) 0.0264(17) 0.0190(17) -0.0103(14) -0.0035(13) -0.0033(13)
S1S 0.0174(4) 0.0213(4) 0.0197(4) -0.0091(3) -0.0029(3) -0.0039(3)
O1S 0.0166(11) 0.0199(11) 0.0211(12) -0.0051(9) -0.0037(9) -0.0058(9)
C1S 0.0212(17) 0.0319(19) 0.039(2) -0.0211(17) -0.0040(16) -0.0071(14)
C2S 0.0287(19) 0.0291(19) 0.034(2) -0.0103(16) -0.0107(16) 0.0016(15)
S2S 0.200(7) 0.154(5) 0.162(6) -0.018(4) -0.077(6) -0.041(5)
O2S 0.053(4) 0.103(6) 0.057(5) -0.002(4) -0.022(4) 0.002(4)
C3S 0.112(6) 0.082(5) 0.159(7) -0.029(5) 0.014(5) 0.003(4)

loop_
_atom_type_symbol
_atom_type_description
_atom_type_scat_dispersion_real
_atom_type_scat_dispersion_imag
_atom_type_scat_source
C C 0.0033 0.0016 'International Tables Vol C Tables 4.2.6.8 and 6.1.1.4'
H H 0.0000 0.0000 'International Tables Vol C Tables 4.2.6.8 and 6.1.1.4'
N N 0.0061 0.0033 'International Tables Vol C Tables 4.2.6.8 and 6.1.1.4'
O O 0.0106 0.0060 'International Tables Vol C Tables 4.2.6.8 and 6.1.1.4'
S S 0.1246 0.1234 'International Tables Vol C Tables 4.2.6.8 and 6.1.1.4'

loop_
_geom_angle_atom_site_label_1
_geom_angle_atom_site_label_2
_geom_angle_atom_site_label_3
_geom_angle
_geom_angle_site_symmetry_1
_geom_angle_site_symmetry_3
_geom_angle_publ_flag
C2 N1 H1 116(3) . . ?
C2 N1 C8A 123.9(3) . . ?
C8A N1 H1 120(3) . . ?
C3 N4 C4A 118.5(3) . . ?
C31 N32 N33 117.9(3) . . ?
N32 N33 H33 121(2) . . ?
N32 N33 C34 119.3(3) . . ?
C34 N33 H33 120(2) . . ?
O39 N38 O40 122.8(3) . . ?
O39 N38 C37 118.3(3) . . ?
O40 N38 C37 119.0(3) . . ?
O2 C2 N1 123.4(3) . . ?
O2 C2 C3 122.3(3) . . ?
N1 C2 C3 114.3(3) . . ?
N4 C3 C2 124.3(3) . . ?
N4 C3 C31 117.4(3) . . ?
C2 C3 C31 118.3(3) . . ?
N4 C4A C5 119.4(3) . . ?
N4 C4A C8A 121.3(3) . . ?
C5 C4A C8A 119.2(3) . . ?
C4A C5 H5 119.7 . . ?
C6 C5 C4A 120.7(3) . . ?
C6 C5 H5 119.7 . . ?
C5 C6 H6 120.2 . . ?
C5 C6 C7 119.5(3) . . ?
C7 C6 H6 120.2 . . ?
C6 C7 H7 119.4 . . ?
C8 C7 C6 121.3(3) . . ?
C8 C7 H7 119.4 . . ?
C7 C8 H8 120.4 . . ?
C7 C8 C8A 119.2(3) . . ?
C8A C8 H8 120.4 . . ?
N1 C8A C4A 117.8(3) . . ?
N1 C8A C8 122.2(3) . . ?
C8 C8A C4A 120.0(3) . . ?
N32 C31 C3 123.4(3) . . ?
N32 C31 C41 118.7(3) . . ?
C41 C31 C3 117.9(3) . . ?
N33 C34 C35 122.8(3) . . ?
N33 C34 C39 118.1(3) . . ?
C39 C34 C35 119.1(3) . . ?
C34 C35 H35 120.1 . . ?
C36 C35 C34 119.9(3) . . ?
C36 C35 H35 120.1 . . ?
C35 C36 H36 119.9 . . ?
C35 C36 C37 120.2(3) . . ?
C37 C36 H36 119.9 . . ?
C36 C37 N38 120.4(3) . . ?
C36 C37 C38 120.9(3) . . ?
C38 C37 N38 118.8(3) . . ?
C37 C38 H38 120.3 . . ?
C39 C38 C37 119.4(3) . . ?
C39 C38 H38 120.3 . . ?
C34 C39 H39 119.7 . . ?
C38 C39 C34 120.6(3) . . ?
C38 C39 H39 119.7 . . ?
C42 C41 C31 120.8(3) . . ?
C42 C41 C46 119.0(3) . . ?
C46 C41 C31 120.3(3) . . ?
C41 C42 H42 119.7 . . ?
C43 C42 C41 120.6(3) . . ?
C43 C42 H42 119.7 . . ?
C42 C43 H43 120.0 . . ?
C42 C43 C44 120.0(3) . . ?
C44 C43 H43 120.0 . . ?
C43 C44 H44 120.0 . . ?
C45 C44 C43 119.9(3) . . ?
C45 C44 H44 120.0 . . ?
C44 C45 H45 119.8 . . ?
C44 C45 C46 120.4(3) . . ?
C46 C45 H45 119.8 . . ?
C41 C46 H46 119.9 . . ?
C45 C46 C41 120.1(3) . . ?
C45 C46 H46 119.9 . . ?
O1S S1S C1S 105.75(14) . . ?
O1S S1S C2S 106.07(15) . . ?
C1S S1S C2S 97.56(17) . . ?
S1S C1S H1SA 109.5 . . ?
S1S C1S H1SB 109.5 . . ?
S1S C1S H1SC 109.5 . . ?
H1SA C1S H1SB 109.5 . . ?
H1SA C1S H1SC 109.5 . . ?
H1SB C1S H1SC 109.5 . . ?
S1S C2S H2SA 109.5 . . ?
S1S C2S H2SB 109.5 . . ?
S1S C2S H2SC 109.5 . . ?
H2SA C2S H2SB 109.5 . . ?
H2SA C2S H2SC 109.5 . . ?
H2SB C2S H2SC 109.5 . . ?
O2S S2S S2S 107.7(7) . 2_766 ?
O2S S2S C3S 99.9(8) . 2_766 ?
O2S S2S C3S 98.7(7) . . ?
C3S S2S S2S 62.3(6) 2_766 2_766 ?
C3S S2S S2S 53.7(4) . 2_766 ?
C3S S2S C3S 116.1(6) 2_766 . ?
S2S C3S S2S 63.9(6) 2_766 . ?
S2S C3S H3SA 109.7 . . ?
S2S C3S H3SA 74.1 2_766 . ?
S2S C3S H3SB 74.5 2_766 . ?
S2S C3S H3SB 109.9 . . ?
S2S C3S H3SC 172.7 2_766 . ?
S2S C3S H3SC 108.8 . . ?
H3SA C3S H3SB 109.5 . . ?
H3SA C3S H3SC 109.5 . . ?
H3SB C3S H3SC 109.5 . . ?

loop_
_geom_bond_atom_site_label_1
_geom_bond_atom_site_label_2
_geom_bond_distance
_geom_bond_site_symmetry_2
_geom_bond_publ_flag
O2 C2 1.235(4) . ?
O39 N38 1.229(4) . ?
O40 N38 1.233(4) . ?
N1 H1 0.77(4) . ?
N1 C2 1.347(4) . ?
N1 C8A 1.380(4) . ?
N4 C3 1.296(4) . ?
N4 C4A 1.381(4) . ?
N32 N33 1.365(4) . ?
N32 C31 1.288(4) . ?
N33 H33 0.81(4) . ?
N33 C34 1.365(4) . ?
N38 C37 1.449(4) . ?
C2 C3 1.483(4) . ?
C3 C31 1.493(4) . ?
C4A C5 1.396(4) . ?
C4A C8A 1.411(4) . ?
C5 H5 0.9300 . ?
C5 C6 1.373(5) . ?
C6 H6 0.9300 . ?
C6 C7 1.400(5) . ?
C7 H7 0.9300 . ?
C7 C8 1.376(5) . ?
C8 H8 0.9300 . ?
C8 C8A 1.397(5) . ?
C31 C41 1.479(4) . ?
C34 C35 1.400(5) . ?
C34 C39 1.399(4) . ?
C35 H35 0.9300 . ?
C35 C36 1.374(5) . ?
C36 H36 0.9300 . ?
C36 C37 1.377(5) . ?
C37 C38 1.385(5) . ?
C38 H38 0.9300 . ?
C38 C39 1.373(4) . ?
C39 H39 0.9300 . ?
C41 C42 1.391(5) . ?
C41 C46 1.396(4) . ?
C42 H42 0.9300 . ?
C42 C43 1.383(4) . ?
C43 H43 0.9300 . ?
C43 C44 1.386(5) . ?
C44 H44 0.9300 . ?
C44 C45 1.378(5) . ?
C45 H45 0.9300 . ?
C45 C46 1.386(4) . ?
C46 H46 0.9300 . ?
S1S O1S 1.520(2) . ?
S1S C1S 1.774(3) . ?
S1S C2S 1.781(3) . ?
C1S H1SA 0.9600 . ?
C1S H1SB 0.9600 . ?
C1S H1SC 0.9600 . ?
C2S H2SA 0.9600 . ?
C2S H2SB 0.9600 . ?
C2S H2SC 0.9600 . ?
S2S S2S 1.717(13) 2_766 ?
S2S O2S 1.366(8) . ?
S2S C3S 1.542(10) 2_766 ?
S2S C3S 1.693(11) . ?
C3S H3SA 0.9601 . ?
C3S H3SB 0.9601 . ?
C3S H3SC 0.9600 . ?

loop_
_geom_torsion_atom_site_label_1
_geom_torsion_atom_site_label_2
_geom_torsion_atom_site_label_3
_geom_torsion_atom_site_label_4
_geom_torsion
_geom_torsion_site_symmetry_1
_geom_torsion_site_symmetry_2
_geom_torsion_site_symmetry_3
_geom_torsion_site_symmetry_4
_geom_torsion_publ_flag
O2 C2 C3 N4 179.7(3) . . . . ?
O2 C2 C3 C31 -0.1(4) . . . . ?
O39 N38 C37 C36 175.2(3) . . . . ?
O39 N38 C37 C38 -3.9(4) . . . . ?
O40 N38 C37 C36 -4.5(4) . . . . ?
O40 N38 C37 C38 176.4(3) . . . . ?
N1 C2 C3 N4 -0.2(4) . . . . ?
N1 C2 C3 C31 -179.9(3) . . . . ?
N4 C3 C31 N32 -84.6(4) . . . . ?
N4 C3 C31 C41 92.6(3) . . . . ?
N4 C4A C5 C6 178.8(3) . . . . ?
N4 C4A C8A N1 -0.3(4) . . . . ?
N4 C4A C8A C8 -179.2(3) . . . . ?
N32 N33 C34 C35 -6.0(5) . . . . ?
N32 N33 C34 C39 174.0(3) . . . . ?
N32 C31 C41 C42 -0.6(4) . . . . ?
N32 C31 C41 C46 178.8(3) . . . . ?
N33 N32 C31 C3 -2.8(4) . . . . ?
N33 N32 C31 C41 -179.9(2) . . . . ?
N33 C34 C35 C36 178.9(3) . . . . ?
N33 C34 C39 C38 -179.7(3) . . . . ?
N38 C37 C38 C39 178.3(3) . . . . ?
C2 N1 C8A C4A 0.5(4) . . . . ?
C2 N1 C8A C8 179.4(3) . . . . ?
C2 C3 C31 N32 95.2(3) . . . . ?
C2 C3 C31 C41 -87.7(3) . . . . ?
C3 N4 C4A C5 -179.2(3) . . . . ?
C3 N4 C4A C8A -0.1(4) . . . . ?
C3 C31 C41 C42 -177.9(3) . . . . ?
C3 C31 C41 C46 1.4(4) . . . . ?
C4A N4 C3 C2 0.4(4) . . . . ?
C4A N4 C3 C31 -179.9(2) . . . . ?
C4A C5 C6 C7 1.0(5) . . . . ?
C5 C4A C8A N1 178.8(3) . . . . ?
C5 C4A C8A C8 -0.2(4) . . . . ?
C5 C6 C7 C8 -1.3(5) . . . . ?
C6 C7 C8 C8A 0.9(5) . . . . ?
C7 C8 C8A N1 -179.0(3) . . . . ?
C7 C8 C8A C4A -0.1(4) . . . . ?
C8A N1 C2 O2 179.9(3) . . . . ?
C8A N1 C2 C3 -0.2(4) . . . . ?
C8A C4A C5 C6 -0.3(5) . . . . ?
C31 N32 N33 C34 174.8(3) . . . . ?
C31 C41 C42 C43 -179.7(3) . . . . ?
C31 C41 C46 C45 -179.6(3) . . . . ?
C34 C35 C36 C37 1.0(5) . . . . ?
C35 C34 C39 C38 0.4(5) . . . . ?
C35 C36 C37 N38 -179.0(3) . . . . ?
C35 C36 C37 C38 0.0(5) . . . . ?
C36 C37 C38 C39 -0.8(5) . . . . ?
C37 C38 C39 C34 0.6(5) . . . . ?
C39 C34 C35 C36 -1.2(5) . . . . ?
C41 C42 C43 C44 -0.9(5) . . . . ?
C42 C41 C46 C45 -0.2(4) . . . . ?
C42 C43 C44 C45 0.3(5) . . . . ?
C43 C44 C45 C46 0.4(5) . . . . ?
C44 C45 C46 C41 -0.5(5) . . . . ?
C46 C41 C42 C43 0.9(5) . . . . ?
O2S S2S C3S S2S -105.6(8) . . . 2_766 ?
C3S S2S C3S S2S 0.001(1) 2_766 . . 2_766 ?
